data_4339908
loop_
_publ_author_name
'Cheng, Fei'
'Hector, Andrew L.'
'Levason, William'
'Reid, Gillian'
'Webster, Michael'
'Zhang, Wenjian'

_publ_section_title
;
 Preparation, characterization, and structural systematics of diphosphane
 and diarsane complexes of gallium(III) halides.
;
_journal_issue 17
_journal_name_full 'Inorganic chemistry'
_journal_page_first 7215
_journal_page_last 7223
_journal_paper_doi 10.1021/ic700895r
_journal_volume 46
_journal_year 2007
_chemical_formula_moiety 'C30 H24 Cl2 Ga P2 1+, Cl4 Ga 1-'
_chemical_formula_sum 'C30 H24 Cl6 Ga2 P2'
_chemical_formula_weight 798.57
_chemical_name_systematic
; 
 Dichloro(1,2-bis(diphenylphosphino)benzene)gallium(III)
 tetrachlorogallate(III) 
;
_space_group_IT_number 2
_symmetry_cell_setting triclinic
_symmetry_Int_Tables_number 2
_symmetry_space_group_name_Hall '-P 1'
_symmetry_space_group_name_H-M 'P -1'
_atom_sites_solution_hydrogens geom
_atom_sites_solution_primary direct
_atom_sites_solution_secondary difmap
_audit_creation_date 2006-09-22
_audit_creation_method 'SHELXL-97 + hand edit'
_audit_update_record '2007-04-08  corrected name'
_cell_angle_alpha 72.765(12)
_cell_angle_beta 87.616(12)
_cell_angle_gamma 89.878(12)
_cell_formula_units_Z 2
_cell_length_a 10.139(2)
_cell_length_b 10.593(3)
_cell_length_c 16.028(4)
_cell_measurement_reflns_used 5758
_cell_measurement_temperature 120(2)
_cell_measurement_theta_max 27.48
_cell_measurement_theta_min 1.00
_cell_volume 1642.6(7)
_computing_structure_refinement 'SHELXL-97 (Sheldrick, 1997)'
_computing_structure_solution 'SHELXS-97 (Sheldrick, 1997)'
_diffrn_ambient_temperature 120(2)
_diffrn_measured_fraction_theta_full 0.949
_diffrn_measured_fraction_theta_max 0.949
_diffrn_measurement_device_type 'area detector, Nonius Kappa ccd'
_diffrn_measurement_method '\f and \w scans'
_diffrn_radiation_monochromator graphite
_diffrn_radiation_source 'Nonius rotating anode'
_diffrn_radiation_type MoK\a
_diffrn_radiation_wavelength 0.71073
_diffrn_reflns_av_R_equivalents 0.0627
_diffrn_reflns_av_sigmaI/netI 0.1090
_diffrn_reflns_limit_h_max 13
_diffrn_reflns_limit_h_min -13
_diffrn_reflns_limit_k_max 13
_diffrn_reflns_limit_k_min -13
_diffrn_reflns_limit_l_max 20
_diffrn_reflns_limit_l_min -20
_diffrn_reflns_number 18737
_diffrn_reflns_theta_full 27.69
_diffrn_reflns_theta_max 27.69
_diffrn_reflns_theta_min 2.72
_diffrn_standards_decay_% 0
_diffrn_standards_number 0
_exptl_absorpt_coefficient_mu 2.246
_exptl_absorpt_correction_T_max 1.0000
_exptl_absorpt_correction_T_min 0.7340
_exptl_absorpt_correction_type multi-scan
_exptl_absorpt_process_details 'G.M. Sheldrick, (2003). SADABS. Version 2.10. Bruker AXS Inc.'
_exptl_crystal_colour colourless
_exptl_crystal_density_diffrn 1.615
_exptl_crystal_density_method 'not measured'
_exptl_crystal_description block
_exptl_crystal_F_000 796
_exptl_crystal_size_max 0.20
_exptl_crystal_size_mid 0.18
_exptl_crystal_size_min 0.10
_refine_diff_density_max 0.535
_refine_diff_density_min -0.606
_refine_diff_density_rms 0.124
_refine_ls_extinction_method none
_refine_ls_goodness_of_fit_ref 0.979
_refine_ls_hydrogen_treatment noref
_refine_ls_matrix_type full
_refine_ls_number_parameters 361
_refine_ls_number_reflns 7299
_refine_ls_number_restraints 0
_refine_ls_restrained_S_all 0.979
_refine_ls_R_factor_all 0.1081
_refine_ls_R_factor_gt 0.0477
_refine_ls_shift/su_max 0.001
_refine_ls_shift/su_mean 0.000
_refine_ls_structure_factor_coef Fsqd
_refine_ls_weighting_details 'w=1/[\s^2^(Fo^2^)+(0.0400P)^2^+0.0000P] where P=(Fo^2^+2Fc^2^)/3'
_refine_ls_weighting_scheme calc
_refine_ls_wR_factor_gt 0.0846
_refine_ls_wR_factor_ref 0.1023
_reflns_number_gt 4495
_reflns_number_total 7299
_reflns_threshold_expression I>2sigma(I)
_cod_data_source_file ic700895r-file001.cif
_cod_data_source_block 06fc011_[C30H24Cl6Ga2P2]
_cod_database_code 4339908

loop_
_symmetry_equiv_pos_as_xyz
'x, y, z'
'-x, -y, -z'

loop_
_atom_site_label
_atom_site_type_symbol
_atom_site_fract_x
_atom_site_fract_y
_atom_site_fract_z
_atom_site_U_iso_or_equiv
_atom_site_adp_type
_atom_site_occupancy
_atom_site_symmetry_multiplicity
_atom_site_calc_flag
_atom_site_refinement_flags
Ga1 Ga -0.01312(4) 0.61001(4) 0.35410(3) 0.01907(12) Uani 1 1 d .
Ga2 Ga 0.71455(4) 0.13987(5) 0.19453(3) 0.02687(14) Uani 1 1 d .
Cl1 Cl -0.17064(9) 0.73751(10) 0.37019(7) 0.0275(2) Uani 1 1 d .
Cl2 Cl -0.04371(9) 0.40564(10) 0.42894(6) 0.0260(2) Uani 1 1 d .
Cl3 Cl 0.62137(10) 0.21519(13) 0.06982(7) 0.0453(3) Uani 1 1 d .
Cl4 Cl 0.58801(10) -0.01390(11) 0.28144(8) 0.0448(3) Uani 1 1 d .
Cl5 Cl 0.90699(10) 0.06224(12) 0.17166(8) 0.0390(3) Uani 1 1 d .
Cl6 Cl 0.73530(11) 0.29707(12) 0.25403(8) 0.0419(3) Uani 1 1 d .
P1 P 0.03171(9) 0.62430(10) 0.20470(6) 0.0183(2) Uani 1 1 d .
P2 P 0.19035(9) 0.72790(10) 0.34297(6) 0.0182(2) Uani 1 1 d .
C1 C 0.1465(3) 0.4970(4) 0.1974(2) 0.0170(8) Uani 1 1 d .
C2 C 0.2794(3) 0.5267(4) 0.1734(2) 0.0212(9) Uani 1 1 d .
H2 H 0.3087 0.6162 0.1551 0.025 Uiso 1 1 calc R
C3 C 0.3688(4) 0.4265(4) 0.1761(3) 0.0253(10) Uani 1 1 d .
H3 H 0.4594 0.4466 0.1605 0.030 Uiso 1 1 calc R
C4 C 0.3239(4) 0.2964(4) 0.2020(3) 0.0297(10) Uani 1 1 d .
H4 H 0.3847 0.2271 0.2047 0.036 Uiso 1 1 calc R
C5 C 0.1920(4) 0.2663(4) 0.2240(3) 0.0307(10) Uani 1 1 d .
H5 H 0.1625 0.1769 0.2399 0.037 Uiso 1 1 calc R
C6 C 0.1022(4) 0.3659(4) 0.2230(2) 0.0231(9) Uani 1 1 d .
H6 H 0.0119 0.3450 0.2394 0.028 Uiso 1 1 calc R
C7 C -0.1054(3) 0.6312(4) 0.1361(2) 0.0183(9) Uani 1 1 d .
C8 C -0.2089(3) 0.7140(4) 0.1421(2) 0.0240(9) Uani 1 1 d .
H8 H -0.2043 0.7683 0.1796 0.029 Uiso 1 1 calc R
C9 C -0.3208(4) 0.7174(4) 0.0925(3) 0.0299(10) Uani 1 1 d .
H9 H -0.3924 0.7739 0.0960 0.036 Uiso 1 1 calc R
C10 C -0.3249(4) 0.6370(4) 0.0384(3) 0.0340(11) Uani 1 1 d .
H10 H -0.4010 0.6374 0.0057 0.041 Uiso 1 1 calc R
C11 C -0.2208(4) 0.5565(4) 0.0311(3) 0.0345(11) Uani 1 1 d .
H11 H -0.2243 0.5045 -0.0079 0.041 Uiso 1 1 calc R
C12 C -0.1105(4) 0.5517(4) 0.0809(3) 0.0280(10) Uani 1 1 d .
H12 H -0.0394 0.4947 0.0773 0.034 Uiso 1 1 calc R
C13 C 0.1212(3) 0.7791(4) 0.1681(2) 0.0170(8) Uani 1 1 d .
C14 C 0.1234(3) 0.8538(4) 0.0803(2) 0.0220(9) Uani 1 1 d .
H14 H 0.0740 0.8256 0.0399 0.026 Uiso 1 1 calc R
C15 C 0.1978(4) 0.9692(4) 0.0520(3) 0.0246(9) Uani 1 1 d .
H15 H 0.1997 1.0197 -0.0079 0.030 Uiso 1 1 calc R
C16 C 0.2696(4) 1.0112(4) 0.1106(3) 0.0261(10) Uani 1 1 d .
H16 H 0.3210 1.0901 0.0905 0.031 Uiso 1 1 calc R
C17 C 0.2670(4) 0.9392(4) 0.1985(3) 0.0222(9) Uani 1 1 d .
H17 H 0.3157 0.9694 0.2384 0.027 Uiso 1 1 calc R
C18 C 0.1930(3) 0.8230(4) 0.2282(2) 0.0186(9) Uani 1 1 d .
C19 C 0.3276(3) 0.6160(4) 0.3606(2) 0.0194(9) Uani 1 1 d .
C20 C 0.4476(3) 0.6512(4) 0.3144(3) 0.0231(9) Uani 1 1 d .
H20 H 0.4601 0.7372 0.2746 0.028 Uiso 1 1 calc R
C21 C 0.5477(4) 0.5618(4) 0.3261(3) 0.0279(10) Uani 1 1 d .
H21 H 0.6291 0.5859 0.2938 0.033 Uiso 1 1 calc R
C22 C 0.5320(4) 0.4371(4) 0.3844(3) 0.0284(10) Uani 1 1 d .
H22 H 0.6020 0.3755 0.3922 0.034 Uiso 1 1 calc R
C23 C 0.4129(4) 0.4025(4) 0.4316(3) 0.0338(11) Uani 1 1 d .
H23 H 0.4015 0.3169 0.4721 0.041 Uiso 1 1 calc R
C24 C 0.3111(4) 0.4918(4) 0.4198(3) 0.0262(10) Uani 1 1 d .
H24 H 0.2298 0.4679 0.4524 0.031 Uiso 1 1 calc R
C25 C 0.2098(4) 0.8456(4) 0.4029(2) 0.0208(9) Uani 1 1 d .
C26 C 0.1194(4) 0.9488(4) 0.3922(3) 0.0295(10) Uani 1 1 d .
H26 H 0.0484 0.9570 0.3542 0.035 Uiso 1 1 calc R
C27 C 0.1365(4) 1.0389(5) 0.4389(3) 0.0415(12) Uani 1 1 d .
H27 H 0.0771 1.1105 0.4322 0.050 Uiso 1 1 calc R
C28 C 0.2393(5) 1.0252(5) 0.4951(3) 0.0440(13) Uani 1 1 d .
H28 H 0.2496 1.0869 0.5270 0.053 Uiso 1 1 calc R
C29 C 0.3258(5) 0.9235(5) 0.5049(3) 0.0406(13) Uani 1 1 d .
H29 H 0.3951 0.9142 0.5443 0.049 Uiso 1 1 calc R
C30 C 0.3138(4) 0.8344(4) 0.4583(3) 0.0299(10) Uani 1 1 d .
H30 H 0.3761 0.7656 0.4640 0.036 Uiso 1 1 calc R

loop_
_atom_site_aniso_label
_atom_site_aniso_U_11
_atom_site_aniso_U_22
_atom_site_aniso_U_33
_atom_site_aniso_U_23
_atom_site_aniso_U_13
_atom_site_aniso_U_12
Ga1 0.0196(2) 0.0192(3) 0.0174(2) -0.0040(2) 0.00117(18) -0.00159(18)
Ga2 0.0208(2) 0.0279(3) 0.0334(3) -0.0111(2) -0.0031(2) 0.0023(2)
Cl1 0.0241(5) 0.0300(6) 0.0279(6) -0.0085(5) 0.0022(4) 0.0046(4)
Cl2 0.0363(6) 0.0181(6) 0.0211(5) -0.0024(4) 0.0011(4) -0.0044(4)
Cl3 0.0355(6) 0.0636(9) 0.0375(7) -0.0150(7) -0.0093(5) 0.0175(6)
Cl4 0.0290(6) 0.0350(7) 0.0626(9) -0.0018(6) -0.0078(6) -0.0078(5)
Cl5 0.0261(5) 0.0513(8) 0.0443(7) -0.0208(6) -0.0061(5) 0.0125(5)
Cl6 0.0435(7) 0.0410(8) 0.0472(8) -0.0244(6) 0.0140(6) -0.0100(6)
P1 0.0192(5) 0.0180(6) 0.0170(6) -0.0041(5) -0.0003(4) -0.0018(4)
P2 0.0199(5) 0.0179(6) 0.0160(6) -0.0034(5) -0.0020(4) -0.0009(4)
C1 0.021(2) 0.018(2) 0.013(2) -0.0050(17) 0.0004(16) 0.0009(17)
C2 0.023(2) 0.024(2) 0.018(2) -0.0091(19) -0.0011(17) -0.0037(18)
C3 0.021(2) 0.031(3) 0.026(2) -0.011(2) -0.0026(18) 0.0053(19)
C4 0.034(2) 0.023(3) 0.035(3) -0.013(2) -0.002(2) 0.007(2)
C5 0.033(2) 0.017(2) 0.041(3) -0.008(2) 0.004(2) 0.000(2)
C6 0.027(2) 0.022(2) 0.020(2) -0.0068(19) 0.0045(18) -0.0043(19)
C7 0.0156(19) 0.024(2) 0.014(2) -0.0027(18) -0.0001(16) -0.0020(17)
C8 0.026(2) 0.025(3) 0.015(2) 0.0033(18) 0.0025(17) -0.0055(19)
C9 0.024(2) 0.026(3) 0.030(3) 0.007(2) 0.0007(19) 0.0013(19)
C10 0.029(2) 0.040(3) 0.023(3) 0.006(2) -0.007(2) -0.010(2)
C11 0.041(3) 0.040(3) 0.022(3) -0.008(2) -0.009(2) -0.002(2)
C12 0.027(2) 0.029(3) 0.026(2) -0.005(2) -0.0020(19) 0.0003(19)
C13 0.0168(19) 0.017(2) 0.017(2) -0.0046(18) 0.0008(16) 0.0046(16)
C14 0.024(2) 0.022(2) 0.019(2) -0.0046(19) -0.0031(17) 0.0001(18)
C15 0.034(2) 0.023(2) 0.012(2) 0.0017(18) 0.0013(18) 0.0004(19)
C16 0.031(2) 0.021(2) 0.025(2) -0.004(2) 0.0055(19) -0.0070(19)
C17 0.023(2) 0.020(2) 0.022(2) -0.0042(19) -0.0015(17) -0.0003(18)
C18 0.019(2) 0.020(2) 0.017(2) -0.0065(18) 0.0000(17) 0.0009(17)
C19 0.019(2) 0.021(2) 0.019(2) -0.0070(19) -0.0034(17) 0.0013(17)
C20 0.021(2) 0.020(2) 0.028(2) -0.0056(19) -0.0018(18) -0.0024(18)
C21 0.020(2) 0.041(3) 0.021(2) -0.007(2) 0.0018(18) -0.004(2)
C22 0.026(2) 0.031(3) 0.025(2) -0.004(2) 0.0009(19) 0.006(2)
C23 0.035(2) 0.031(3) 0.026(3) 0.005(2) 0.005(2) 0.005(2)
C24 0.024(2) 0.025(3) 0.028(2) -0.005(2) 0.0022(18) 0.0024(19)
C25 0.026(2) 0.018(2) 0.018(2) -0.0044(18) 0.0002(17) -0.0047(18)
C26 0.033(2) 0.025(3) 0.031(3) -0.010(2) 0.004(2) -0.005(2)
C27 0.045(3) 0.028(3) 0.052(3) -0.015(3) 0.014(3) -0.003(2)
C28 0.060(3) 0.036(3) 0.041(3) -0.022(3) 0.013(3) -0.019(3)
C29 0.054(3) 0.047(3) 0.024(3) -0.016(2) -0.005(2) -0.018(3)
C30 0.037(2) 0.026(3) 0.025(2) -0.006(2) -0.005(2) -0.005(2)

loop_
_atom_type_symbol
_atom_type_description
_atom_type_scat_dispersion_real
_atom_type_scat_dispersion_imag
_atom_type_scat_source
C C 0.0033 0.0016 'International Tables Vol C Tables 4.2.6.8 and 6.1.1.4'
H H 0.0000 0.0000 'International Tables Vol C Tables 4.2.6.8 and 6.1.1.4'
P P 0.1023 0.0942 'International Tables Vol C Tables 4.2.6.8 and 6.1.1.4'
Cl Cl 0.1484 0.1585 'International Tables Vol C Tables 4.2.6.8 and 6.1.1.4'
Ga Ga 0.2307 1.6083 'International Tables Vol C Tables 4.2.6.8 and 6.1.1.4'

loop_
_geom_angle_atom_site_label_1
_geom_angle_atom_site_label_2
_geom_angle_atom_site_label_3
_geom_angle
Cl1 Ga1 Cl2 113.97(5)
Cl1 Ga1 P1 112.11(4)
Cl2 Ga1 P1 109.34(4)
Cl1 Ga1 P2 108.15(4)
Cl2 Ga1 P2 124.34(4)
P1 Ga1 P2 85.42(4)
Cl6 Ga2 Cl5 110.40(5)
Cl6 Ga2 Cl3 109.80(5)
Cl5 Ga2 Cl3 108.60(5)
Cl6 Ga2 Cl4 108.16(5)
Cl5 Ga2 Cl4 111.12(5)
Cl3 Ga2 Cl4 108.75(5)
C7 P1 C13 109.05(17)
C7 P1 C1 111.60(17)
C13 P1 C1 106.80(17)
C7 P1 Ga1 118.34(13)
C13 P1 Ga1 100.41(12)
C1 P1 Ga1 109.53(12)
C25 P2 C19 109.89(17)
C25 P2 C18 106.18(18)
C19 P2 C18 108.70(18)
C25 P2 Ga1 120.32(13)
C19 P2 Ga1 110.69(13)
C18 P2 Ga1 100.01(12)
C6 C1 C2 120.1(4)
C6 C1 P1 118.6(3)
C2 C1 P1 121.1(3)
C3 C2 C1 120.5(4)
C3 C2 H2 119.8
C1 C2 H2 119.8
C2 C3 C4 119.0(4)
C2 C3 H3 120.5
C4 C3 H3 120.5
C5 C4 C3 120.9(4)
C5 C4 H4 119.6
C3 C4 H4 119.6
C4 C5 C6 120.5(4)
C4 C5 H5 119.8
C6 C5 H5 119.8
C5 C6 C1 119.0(4)
C5 C6 H6 120.5
C1 C6 H6 120.5
C8 C7 C12 120.6(3)
C8 C7 P1 118.2(3)
C12 C7 P1 121.1(3)
C7 C8 C9 119.8(4)
C7 C8 H8 120.1
C9 C8 H8 120.1
C10 C9 C8 118.9(4)
C10 C9 H9 120.6
C8 C9 H9 120.6
C11 C10 C9 121.4(4)
C11 C10 H10 119.3
C9 C10 H10 119.3
C10 C11 C12 119.9(4)
C10 C11 H11 120.0
C12 C11 H11 120.0
C7 C12 C11 119.4(4)
C7 C12 H12 120.3
C11 C12 H12 120.3
C14 C13 C18 119.8(3)
C14 C13 P1 120.3(3)
C18 C13 P1 119.9(3)
C15 C14 C13 119.9(3)
C15 C14 H14 120.0
C13 C14 H14 120.0
C16 C15 C14 120.3(4)
C16 C15 H15 119.8
C14 C15 H15 119.8
C15 C16 C17 120.6(4)
C15 C16 H16 119.7
C17 C16 H16 119.7
C16 C17 C18 120.0(4)
C16 C17 H17 120.0
C18 C17 H17 120.0
C17 C18 C13 119.4(3)
C17 C18 P2 120.1(3)
C13 C18 P2 120.5(3)
C24 C19 C20 119.8(4)
C24 C19 P2 118.8(3)
C20 C19 P2 121.4(3)
C21 C20 C19 119.9(4)
C21 C20 H20 120.0
C19 C20 H20 120.0
C20 C21 C22 120.8(4)
C20 C21 H21 119.6
C22 C21 H21 119.6
C21 C22 C23 119.4(4)
C21 C22 H22 120.3
C23 C22 H22 120.3
C24 C23 C22 120.3(4)
C24 C23 H23 119.9
C22 C23 H23 119.9
C23 C24 C19 119.8(4)
C23 C24 H24 120.1
C19 C24 H24 120.1
C30 C25 C26 120.7(4)
C30 C25 P2 120.2(3)
C26 C25 P2 119.1(3)
C27 C26 C25 118.2(4)
C27 C26 H26 120.9
C25 C26 H26 120.9
C28 C27 C26 120.5(4)
C28 C27 H27 119.8
C26 C27 H27 119.8
C29 C28 C27 120.4(4)
C29 C28 H28 119.8
C27 C28 H28 119.8
C28 C29 C30 120.7(4)
C28 C29 H29 119.7
C30 C29 H29 119.7
C29 C30 C25 119.6(4)
C29 C30 H30 120.2
C25 C30 H30 120.2

loop_
_geom_bond_atom_site_label_1
_geom_bond_atom_site_label_2
_geom_bond_distance
Ga1 Cl1 2.1457(11)
Ga1 Cl2 2.1575(12)
Ga1 P1 2.3787(12)
Ga1 P2 2.3865(11)
Ga2 Cl6 2.1647(12)
Ga2 Cl5 2.1748(12)
Ga2 Cl3 2.1757(13)
Ga2 Cl4 2.1806(13)
P1 C7 1.796(3)
P1 C13 1.802(4)
P1 C1 1.806(4)
P2 C25 1.801(4)
P2 C19 1.802(4)
P2 C18 1.816(4)
C1 C6 1.396(5)
C1 C2 1.396(5)
C2 C3 1.386(5)
C2 H2 0.9500
C3 C4 1.388(5)
C3 H3 0.9500
C4 C5 1.383(5)
C4 H4 0.9500
C5 C6 1.388(5)
C5 H5 0.9500
C6 H6 0.9500
C7 C8 1.384(5)
C7 C12 1.393(5)
C8 C9 1.407(5)
C8 H8 0.9500
C9 C10 1.385(6)
C9 H9 0.9500
C10 C11 1.378(6)
C10 H10 0.9500
C11 C12 1.394(5)
C11 H11 0.9500
C12 H12 0.9500
C13 C14 1.396(5)
C13 C18 1.413(5)
C14 C15 1.384(5)
C14 H14 0.9500
C15 C16 1.384(5)
C15 H15 0.9500
C16 C17 1.389(5)
C16 H16 0.9500
C17 C18 1.390(5)
C17 H17 0.9500
C19 C24 1.382(5)
C19 C20 1.390(5)
C20 C21 1.367(5)
C20 H20 0.9500
C21 C22 1.378(5)
C21 H21 0.9500
C22 C23 1.388(5)
C22 H22 0.9500
C23 C24 1.380(5)
C23 H23 0.9500
C24 H24 0.9500
C25 C30 1.389(5)
C25 C26 1.401(5)
C26 C27 1.391(6)
C26 H26 0.9500
C27 C28 1.385(6)
C27 H27 0.9500
C28 C29 1.364(6)
C28 H28 0.9500
C29 C30 1.374(6)
C29 H29 0.9500
C30 H30 0.9500
